data_2217053
loop_
_publ_author_name
'Li, Zuo-Xi'
'Zuo, Yi'
'Hu, Tong-Liang'

_publ_section_title
;
 4,4'-Bis(benzimidazol-1-yl)biphenyl
;
_journal_coeditor_code GG2046
_journal_issue 1
_journal_name_full 'Acta Crystallographica Section E'
_journal_page_first o141
_journal_page_last o141
_journal_paper_doi 10.1107/S1600536807063350
_journal_volume 64
_journal_year 2008
_chemical_formula_iupac 'C26 H18 N4'
_chemical_formula_moiety 'C26 H18 N4'
_chemical_formula_sum 'C26 H18 N4'
_chemical_formula_weight 386.44
_chemical_melting_point 566
_chemical_name_systematic
;
4,4'-Bis(benzimidazol-1-yl)biphenyl
;
_space_group_IT_number 15
_symmetry_cell_setting monoclinic
_symmetry_space_group_name_Hall '-C 2yc'
_symmetry_space_group_name_H-M 'C 1 2/c 1'
_atom_sites_solution_hydrogens geom
_atom_sites_solution_primary direct
_atom_sites_solution_secondary difmap
_cell_angle_alpha 90
_cell_angle_beta 90.74(3)
_cell_angle_gamma 90
_cell_formula_units_Z 4
_cell_length_a 19.628(4)
_cell_length_b 6.8964(14)
_cell_length_c 13.760(3)
_cell_measurement_reflns_used 2932
_cell_measurement_temperature 293(2)
_cell_measurement_theta_max 28.66
_cell_measurement_theta_min 2.57
_cell_volume 1862.4(7)
_computing_cell_refinement 'SAINT (Bruker, 1998)'
_computing_data_collection 'SMART (Bruker, 1998)'
_computing_data_reduction 'SAINT (Bruker, 1998)'
_computing_molecular_graphics 'SHELXTL (Bruker, 1998)'
_computing_publication_material 'SHELXTL  (Bruker, 1998)'
_computing_structure_refinement 'SHELXL97 (Sheldrick, 1997)'
_computing_structure_solution 'SHELXS97 (Sheldrick, 1997)'
_diffrn_ambient_temperature 293(2)
_diffrn_detector_area_resol_mean 9
_diffrn_measured_fraction_theta_full 0.996
_diffrn_measured_fraction_theta_max 0.996
_diffrn_measurement_device_type 'Bruker SMART 1000 CCD'
_diffrn_measurement_method \w
_diffrn_radiation_monochromator graphite
_diffrn_radiation_source 'fine-focus sealed tube'
_diffrn_radiation_type MoK\a
_diffrn_radiation_wavelength 0.71073
_diffrn_reflns_av_R_equivalents 0.0369
_diffrn_reflns_av_sigmaI/netI 0.0242
_diffrn_reflns_limit_h_max 23
_diffrn_reflns_limit_h_min -23
_diffrn_reflns_limit_k_max 8
_diffrn_reflns_limit_k_min -8
_diffrn_reflns_limit_l_max 16
_diffrn_reflns_limit_l_min -16
_diffrn_reflns_number 9091
_diffrn_reflns_theta_full 25.02
_diffrn_reflns_theta_max 25.0
_diffrn_reflns_theta_min 2.96
_diffrn_standards_decay_% 1
_diffrn_standards_interval_count 0
_diffrn_standards_number 0
_exptl_absorpt_coefficient_mu 0.083
_exptl_absorpt_correction_T_max 1.000
_exptl_absorpt_correction_T_min 0.904
_exptl_absorpt_correction_type multi-scan
_exptl_absorpt_process_details '(SADABS; Bruker, 1998)'
_exptl_crystal_colour Colorless
_exptl_crystal_density_diffrn 1.378
_exptl_crystal_density_method 'not measured'
_exptl_crystal_description Block
_exptl_crystal_F_000 808
_exptl_crystal_size_max 0.26
_exptl_crystal_size_mid 0.22
_exptl_crystal_size_min 0.10
_refine_diff_density_max 0.18
_refine_diff_density_min -0.17
_refine_ls_extinction_coef 0.032(4)
_refine_ls_extinction_expression Fc^*^=kFc[1+0.001xFc^2^\l^3^/sin(2\q)]^-1/4^
_refine_ls_extinction_method SHELXL
_refine_ls_goodness_of_fit_ref 1.103
_refine_ls_hydrogen_treatment constr
_refine_ls_matrix_type full
_refine_ls_number_parameters 137
_refine_ls_number_reflns 1644
_refine_ls_number_restraints 0
_refine_ls_restrained_S_all 1.103
_refine_ls_R_factor_all 0.0413
_refine_ls_R_factor_gt 0.0365
_refine_ls_shift/su_max 0.001
_refine_ls_shift/su_mean 0.001
_refine_ls_structure_factor_coef Fsqd
_refine_ls_weighting_details 'w=1/[\s^2^(Fo^2^)+(0.0718P)^2^+0.0391P] where P=(Fo^2^+2Fc^2^)/3'
_refine_ls_weighting_scheme calc
_refine_ls_wR_factor_gt 0.0993
_refine_ls_wR_factor_ref 0.1032
_reflns_number_gt 1415
_reflns_number_total 1644
_reflns_threshold_expression I>2\s(I)
_cod_data_source_file gg2046.cif
_cod_data_source_block I
_cod_depositor_comments
;
The following automatic conversions were performed:
'_symmetry_cell_setting' value 'Monoclinic' changed to 'monoclinic'
according to '/home/saulius/struct/CIF-dictionaries/cif_core.dic'
dictionary named 'cif_core.dic' version 2.4.1 from 2010-06-29.

Automatic conversion script
Id: cif_fix_enum 1527 2010-12-29 10:47:43Z saulius 

The following automatic conversions were performed:

'_symmetry_cell_setting' value 'Monoclinic' changed to 'monoclinic'
according to /home/saulius/struct/CIF-dictionaries/cif_core.dic
dictionary named 'cif_core.dic' version 2.4.1 from 2010-06-29.

Automatic conversion script
Id: cif_fix_values 1715 2011-07-08 13:25:40Z adriana 
;
_cod_original_sg_symbol_Hall '-c 2yc'
_cod_original_sg_symbol_H-M 'C 2/c'
_cod_database_code 2217053
_cod_database_fobs_code 2217053

loop_
_symmetry_equiv_pos_as_xyz
'x, y, z'
'-x, y, -z+1/2'
'x+1/2, y+1/2, z'
'-x+1/2, y+1/2, -z+1/2'
'-x, -y, -z'
'x, -y, z-1/2'
'-x+1/2, -y+1/2, -z'
'x+1/2, -y+1/2, z-1/2'

loop_
_atom_site_type_symbol
_atom_site_label
_atom_site_fract_x
_atom_site_fract_y
_atom_site_fract_z
_atom_site_U_iso_or_equiv
_atom_site_adp_type
_atom_site_calc_flag
_atom_site_refinement_flags
_atom_site_occupancy
N N1 0.22326(5) 0.98108(14) 0.82891(7) 0.0259(3) Uani d . 1
N N2 0.28767(5) 0.99037(13) 0.69471(7) 0.0196(3) Uani d . 1
C C1 0.28458(6) 0.99959(16) 0.79430(8) 0.0233(3) Uani d . 1
H H1 0.3229 1.0175 0.8337 0.028 Uiso calc R 1
C C2 0.18197(6) 0.95587(16) 0.74690(8) 0.0217(3) Uani d . 1
C C3 0.11196(6) 0.91962(17) 0.74020(9) 0.0271(3) Uani d . 1
H H3 0.0854 0.9134 0.7956 0.033 Uiso calc R 1
C C4 0.08336(6) 0.89337(17) 0.64895(9) 0.0289(4) Uani d . 1
H H4 0.0369 0.8694 0.6429 0.035 Uiso calc R 1
C C5 0.12330(6) 0.90221(16) 0.56532(9) 0.0269(3) Uani d . 1
H H5 0.1025 0.8845 0.5049 0.032 Uiso calc R 1
C C6 0.19250(6) 0.93632(16) 0.56982(8) 0.0221(3) Uani d . 1
H H6 0.2189 0.9410 0.5142 0.027 Uiso calc R 1
C C7 0.22077(6) 0.96335(15) 0.66211(9) 0.0197(3) Uani d . 1
C C8 0.34804(6) 0.99569(15) 0.63884(8) 0.0191(3) Uani d . 1
C C9 0.35123(6) 1.10302(16) 0.55419(8) 0.0239(3) Uani d . 1
H H9 0.3136 1.1741 0.5331 0.029 Uiso calc R 1
C C10 0.41052(6) 1.10460(16) 0.50080(9) 0.0234(3) Uani d . 1
H H10 0.4118 1.1770 0.4438 0.028 Uiso calc R 1
C C11 0.46851(6) 1.00092(15) 0.52969(8) 0.0195(3) Uani d . 1
C C12 0.46409(6) 0.89818(18) 0.61685(8) 0.0268(3) Uani d . 1
H H12 0.5021 0.8305 0.6396 0.032 Uiso calc R 1
C C13 0.40515(6) 0.89417(18) 0.67017(8) 0.0256(3) Uani d . 1
H H13 0.4037 0.8229 0.7275 0.031 Uiso calc R 1

loop_
_atom_site_aniso_label
_atom_site_aniso_U_11
_atom_site_aniso_U_22
_atom_site_aniso_U_33
_atom_site_aniso_U_12
_atom_site_aniso_U_13
_atom_site_aniso_U_23
N1 0.0289(6) 0.0284(6) 0.0204(6) -0.0051(4) 0.0060(5) -0.0016(4)
N2 0.0212(6) 0.0207(5) 0.0170(6) -0.0025(4) 0.0038(4) -0.0006(4)
C1 0.0271(7) 0.0255(6) 0.0172(7) -0.0033(5) 0.0019(5) -0.0006(5)
C2 0.0255(6) 0.0185(6) 0.0211(7) -0.0009(5) 0.0058(5) -0.0011(5)
C3 0.0249(7) 0.0249(7) 0.0318(8) -0.0006(5) 0.0103(5) -0.0007(5)
C4 0.0213(6) 0.0244(7) 0.0409(8) -0.0001(5) 0.0012(6) 0.0000(5)
C5 0.0279(7) 0.0235(7) 0.0292(7) 0.0013(5) -0.0044(5) -0.0002(5)
C6 0.0267(6) 0.0191(6) 0.0206(7) 0.0014(5) 0.0015(5) 0.0008(5)
C7 0.0212(6) 0.0155(6) 0.0226(7) -0.0004(4) 0.0025(5) 0.0011(4)
C8 0.0203(6) 0.0191(6) 0.0178(6) -0.0045(4) 0.0034(5) -0.0033(4)
C9 0.0256(6) 0.0217(7) 0.0245(7) 0.0049(5) 0.0046(5) 0.0031(5)
C10 0.0298(7) 0.0203(6) 0.0203(6) 0.0009(5) 0.0059(5) 0.0037(5)
C11 0.0196(7) 0.0204(6) 0.0185(7) -0.0070(4) 0.0003(5) -0.0025(4)
C12 0.0166(6) 0.0412(8) 0.0227(7) -0.0021(5) -0.0016(5) 0.0071(5)
C13 0.0218(6) 0.0369(7) 0.0181(7) -0.0055(5) -0.0012(5) 0.0078(5)

loop_
_atom_type_symbol
_atom_type_description
_atom_type_scat_dispersion_real
_atom_type_scat_dispersion_imag
_atom_type_scat_source
C C 0.0033 0.0016 'International Tables Vol C Tables 4.2.6.8 and 6.1.1.4'
H H 0.0000 0.0000 'International Tables Vol C Tables 4.2.6.8 and 6.1.1.4'
N N 0.0061 0.0033 'International Tables Vol C Tables 4.2.6.8 and 6.1.1.4'

loop_
_geom_angle_atom_site_label_1
_geom_angle_atom_site_label_2
_geom_angle_atom_site_label_3
_geom_angle_site_symmetry_3
_geom_angle
C8 C9 C10 . 119.93(11)
C8 C9 H9 . 120.0
C10 C9 H9 . 120.0
C1 N2 C7 . 105.87(10)
C1 N2 C8 . 125.89(11)
C7 N2 C8 . 128.14(10)
C9 C10 C11 . 122.16(11)
C9 C10 H10 . 118.9
C11 C10 H10 . 118.9
C1 N1 C2 . 104.25(10)
C12 C11 C10 . 116.39(11)
C12 C11 C11 5_676 121.83(13)
C10 C11 C11 5_676 121.78(13)
C6 C7 N2 . 132.38(11)
C6 C7 C2 . 122.66(11)
N2 C7 C2 . 104.86(10)
C6 C5 C4 . 122.10(12)
C6 C5 H5 . 118.9
C4 C5 H5 . 118.9
C3 C4 C5 . 121.03(11)
C3 C4 H4 . 119.5
C5 C4 H4 . 119.5
C12 C13 C8 . 120.37(11)
C12 C13 H13 . 119.8
C8 C13 H13 . 119.8
C13 C12 C11 . 121.94(11)
C13 C12 H12 . 119.0
C11 C12 H12 . 119.0
N1 C2 C3 . 129.57(11)
N1 C2 C7 . 110.69(10)
C3 C2 C7 . 119.70(11)
C4 C3 C2 . 118.10(12)
C4 C3 H3 . 120.9
C2 C3 H3 . 120.9
C9 C8 C13 . 119.18(11)
C9 C8 N2 . 121.11(10)
C13 C8 N2 . 119.70(11)
C5 C6 C7 . 116.40(11)
C5 C6 H6 . 121.8
C7 C6 H6 . 121.8
N1 C1 N2 . 114.33(12)
N1 C1 H1 . 122.8
N2 C1 H1 . 122.8

loop_
_geom_bond_atom_site_label_1
_geom_bond_atom_site_label_2
_geom_bond_site_symmetry_2
_geom_bond_distance
C9 C8 . 1.3822(16)
C9 C10 . 1.3842(16)
C9 H9 . 0.9300
N2 C1 . 1.3740(15)
N2 C7 . 1.3945(15)
N2 C8 . 1.4212(15)
C10 C11 . 1.3974(17)
C10 H10 . 0.9300
N1 C1 . 1.3063(16)
N1 C2 . 1.3916(16)
C11 C12 . 1.3967(17)
C11 C11 5_676 1.491(2)
C7 C6 . 1.3918(17)
C7 C2 . 1.4024(17)
C5 C6 . 1.3790(17)
C5 C4 . 1.4021(18)
C5 H5 . 0.9300
C4 C3 . 1.3806(18)
C4 H4 . 0.9300
C13 C12 . 1.3781(16)
C13 C8 . 1.3856(17)
C13 H13 . 0.9300
C12 H12 . 0.9300
C2 C3 . 1.3986(17)
C3 H3 . 0.9300
C6 H6 . 0.9300
C1 H1 . 0.9300

loop_
_geom_hbond_atom_site_label_D
_geom_hbond_atom_site_label_H
_geom_hbond_atom_site_label_A
_geom_hbond_site_symmetry_A
_geom_hbond_distance_DH
_geom_hbond_distance_HA
_geom_hbond_distance_DA
_geom_hbond_angle_DHA
_geom_hbond_publ_flag
C6 H6 N1 6_576 0.93 2.61 3.425(2) 147 yes

loop_
_geom_torsion_atom_site_label_1
_geom_torsion_atom_site_label_2
_geom_torsion_atom_site_label_3
_geom_torsion_atom_site_label_4
_geom_torsion_site_symmetry_1
_geom_torsion_site_symmetry_4
_geom_torsion
C8 C9 C10 C11 . . -0.30(18)
C9 C10 C11 C12 . . -1.33(17)
C9 C10 C11 C11 . 5_676 178.27(12)
C1 N2 C7 C6 . . -177.15(12)
C8 N2 C7 C6 . . -0.74(18)
C1 N2 C7 C2 . . -0.74(11)
C8 N2 C7 C2 . . 175.68(10)
C6 C5 C4 C3 . . 0.30(18)
C8 C13 C12 C11 . . -0.85(18)
C10 C11 C12 C13 . . 1.90(17)
C11 C11 C12 C13 5_676 . -177.70(12)
C1 N1 C2 C3 . . 176.54(12)
C1 N1 C2 C7 . . -1.00(12)
C6 C7 C2 N1 . . 177.95(10)
N2 C7 C2 N1 . . 1.09(12)
C6 C7 C2 C3 . . 0.13(17)
N2 C7 C2 C3 . . -176.73(10)
C5 C4 C3 C2 . . 0.17(17)
N1 C2 C3 C4 . . -177.73(11)
C7 C2 C3 C4 . . -0.38(16)
C10 C9 C8 C13 . . 1.41(16)
C10 C9 C8 N2 . . -179.55(10)
C12 C13 C8 C9 . . -0.85(17)
C12 C13 C8 N2 . . -179.90(10)
C1 N2 C8 C9 . . -138.05(12)
C7 N2 C8 C9 . . 46.20(15)
C1 N2 C8 C13 . . 40.98(16)
C7 N2 C8 C13 . . -134.76(12)
C4 C5 C6 C7 . . -0.53(17)
N2 C7 C6 C5 . . 176.21(11)
C2 C7 C6 C5 . . 0.32(16)
C2 N1 C1 N2 . . 0.52(13)
C7 N2 C1 N1 . . 0.14(13)
C8 N2 C1 N1 . . -176.38(9)
